data_7135824
loop_
_publ_author_name
'Sihag, Naveen'
'Ahirwar, Mini Bharati'
'Kumar, Ankit'
'Hafeez, Saleem'
'Deshmukh, Milind M.'
'Yadav, M. Ramu'

_publ_section_title
;
 Sodium Borohydride: Repurposing From Reducing Agent to Reductive
 Cyclization Reagent for N-(2-Iodoaryl)Acrylamides
;
_journal_name_full 'Chemical Communications'
_journal_paper_doi 10.1039/D6CC01179A
_journal_year 2026
_chemical_formula_moiety 'C18 H18 F N O'
_chemical_formula_sum 'C18 H18 F N O'
_chemical_formula_weight 283.33
_space_group_crystal_system monoclinic
_space_group_IT_number 14
_space_group_name_Hall '-P 2ybc'
_space_group_name_H-M_alt 'P 1 21/c 1'
_atom_sites_solution_hydrogens mixed
_atom_sites_solution_primary iterative
_audit_creation_date 2025-12-19
_audit_creation_method
;
Olex2 1.5
(compiled 2024.02.16 svn.r378c4104 for OlexSys, GUI svn.r6928)
;
_audit_update_record
;
2025-12-20 deposited with the CCDC.	2026-05-19 downloaded from the CCDC.
;
_cell_angle_alpha 90
_cell_angle_beta 97.6910(10)
_cell_angle_gamma 90
_cell_formula_units_Z 4
_cell_length_a 8.8231(3)
_cell_length_b 18.1789(6)
_cell_length_c 9.0840(2)
_cell_measurement_reflns_used 9961
_cell_measurement_temperature 150.00
_cell_measurement_theta_max 28.270
_cell_measurement_theta_min 2.329
_cell_volume 1443.91(8)
_computing_cell_refinement 'SAINT V8.40B (?, 2016)'
_computing_data_reduction 'SAINT V8.40B (?, 2016)'
_computing_molecular_graphics 'Olex2 1.5 (Dolomanov et al., 2009)'
_computing_publication_material 'Olex2 1.5 (Dolomanov et al., 2009)'
_computing_structure_refinement 'SHELXL 2019/3 (Sheldrick, 2015)'
_computing_structure_solution 'olex2.solve 1.5 (Bourhis et al., 2015)'
_diffrn_ambient_temperature 150.00
_diffrn_measured_fraction_theta_full 0.999
_diffrn_measured_fraction_theta_max 0.999
_diffrn_measurement_device_type 'Bruker D8 Quest'
_diffrn_radiation_type MoK\a
_diffrn_radiation_wavelength 0.71073
_diffrn_reflns_av_R_equivalents 0.0406
_diffrn_reflns_av_unetI/netI 0.0190
_diffrn_reflns_Laue_measured_fraction_full 0.999
_diffrn_reflns_Laue_measured_fraction_max 0.999
_diffrn_reflns_limit_h_max 11
_diffrn_reflns_limit_h_min -11
_diffrn_reflns_limit_k_max 24
_diffrn_reflns_limit_k_min -24
_diffrn_reflns_limit_l_max 12
_diffrn_reflns_limit_l_min -10
_diffrn_reflns_number 39874
_diffrn_reflns_point_group_measured_fraction_full 0.999
_diffrn_reflns_point_group_measured_fraction_max 0.999
_diffrn_reflns_theta_full 25.242
_diffrn_reflns_theta_max 28.306
_diffrn_reflns_theta_min 2.241
_exptl_absorpt_coefficient_mu 0.089
_exptl_absorpt_correction_T_max 0.7457
_exptl_absorpt_correction_T_min 0.7104
_exptl_absorpt_correction_type multi-scan
_exptl_absorpt_process_details
;
SADABS-2016/2 (Bruker,2016/2) was used for absorption correction.
wR2(int) was 0.0845 before and 0.0528 after correction.
The Ratio of minimum to maximum transmission is 0.9527.
The \l/2 correction factor is Not present.
;
_exptl_crystal_colour colourless
_exptl_crystal_colour_primary colourless
_exptl_crystal_density_diffrn 1.303
_exptl_crystal_description block
_exptl_crystal_F_000 600
_refine_diff_density_max 0.361
_refine_diff_density_min -0.541
_refine_diff_density_rms 0.053
_refine_ls_extinction_method none
_refine_ls_goodness_of_fit_ref 1.064
_refine_ls_hydrogen_treatment mixed
_refine_ls_matrix_type full
_refine_ls_number_parameters 199
_refine_ls_number_reflns 3579
_refine_ls_number_restraints 1
_refine_ls_restrained_S_all 1.067
_refine_ls_R_factor_all 0.0502
_refine_ls_R_factor_gt 0.0463
_refine_ls_shift/su_max 0.000
_refine_ls_shift/su_mean 0.000
_refine_ls_structure_factor_coef Fsqd
_refine_ls_weighting_details 'w=1/[\s^2^(Fo^2^)+(0.0721P)^2^+0.6744P] where P=(Fo^2^+2Fc^2^)/3'
_refine_ls_weighting_scheme calc
_refine_ls_wR_factor_gt 0.1318
_refine_ls_wR_factor_ref 0.1357
_reflns_Friedel_coverage 0.000
_reflns_number_gt 3238
_reflns_number_total 3579
_reflns_threshold_expression 'I > 2\s(I)'
_cod_data_source_file d6cc01179a2.cif
_cod_data_source_block nsetmf_0m
_cod_database_code 7135824
_shelx_shelxl_version_number 2019/3
_shelx_space_group_comment
;
The symmetry employed for this shelxl refinement is uniquely defined
by the following loop, which should always be used as a source of
symmetry information in preference to the above space-group names.
They are only intended as comments.
;
_olex2_refinement_description
;
1. Fixed Uiso
 At 1.2 times of:
  All C(H) groups, All C(H,H) groups
 At 1.5 times of:
  All C(H,H,H) groups
2. Rigid bond restraints
 C11, F1
 with sigma for 1-2 distances of 0.001 and sigma for 1-3 distances of 0.001
3.a Secondary CH2 refined with riding coordinates:
 C12(H12A,H12B), C9(H9A,H9B)
3.b Aromatic/amide H refined with riding coordinates:
 C8(H8), C14(H14), C6(H6), C7(H7), C18(H18), C15(H15), C17(H17), C5(H5),
 C16(H16)
3.c Idealised Me refined as rotating group:
 C10(H10A,H10B,H10C)
;
_olex2_submission_special_instructions 'No special instructions were received'

loop_
_space_group_symop_operation_xyz
'x, y, z'
'-x, y+1/2, -z+1/2'
'-x, -y, -z'
'x, -y-1/2, z-1/2'

loop_
_atom_site_label
_atom_site_type_symbol
_atom_site_fract_x
_atom_site_fract_y
_atom_site_fract_z
_atom_site_U_iso_or_equiv
_atom_site_adp_type
_atom_site_occupancy
_atom_site_site_symmetry_order
_atom_site_calc_flag
_atom_site_refinement_flags_posn
_atom_site_refinement_flags_adp
_atom_site_refinement_flags_occupancy
_atom_site_disorder_assembly
_atom_site_disorder_group
O1 O -0.01076(11) 0.62074(6) 0.44885(11) 0.0270(2) Uani 1 1 d . . . . .
N1 N 0.25194(12) 0.62795(6) 0.48091(11) 0.0198(2) Uani 1 1 d . . . . .
C1 C 0.10974(14) 0.63387(7) 0.40195(13) 0.0199(2) Uani 1 1 d . . . . .
C4 C 0.36570(14) 0.64871(6) 0.39399(13) 0.0186(2) Uani 1 1 d . . . . .
C13 C 0.14296(14) 0.53019(7) 0.14101(13) 0.0207(3) Uani 1 1 d . . . . .
C3 C 0.29739(14) 0.67042(6) 0.25280(13) 0.0187(2) Uani 1 1 d . . . . .
C2 C 0.12684(14) 0.66075(7) 0.24434(13) 0.0190(2) Uani 1 1 d . . . . .
C8 C 0.38727(15) 0.69484(7) 0.14943(14) 0.0230(3) Uani 1 1 d . . . . .
H8 H 0.342217 0.710234 0.053537 0.028 Uiso 1 1 calc R U . . .
C14 C 0.11001(15) 0.47662(7) 0.24191(14) 0.0236(3) Uani 1 1 d . . . . .
H14 H 0.034889 0.486221 0.305214 0.028 Uiso 1 1 calc R U . . .
C6 C 0.61208(15) 0.67376(8) 0.32850(16) 0.0268(3) Uani 1 1 d . . . . .
H6 H 0.720206 0.674715 0.352661 0.032 Uiso 1 1 calc R U . . .
C7 C 0.54632(15) 0.69645(7) 0.18891(16) 0.0262(3) Uani 1 1 d . . . . .
H7 H 0.609690 0.713293 0.119170 0.031 Uiso 1 1 calc R U . . .
C18 C 0.25478(15) 0.51499(7) 0.05051(14) 0.0249(3) Uani 1 1 d . . . . .
H18 H 0.279552 0.551061 -0.018086 0.030 Uiso 1 1 calc R U . . .
C15 C 0.18568(16) 0.40928(8) 0.25114(15) 0.0261(3) Uani 1 1 d . . . . .
H15 H 0.161901 0.373275 0.320310 0.031 Uiso 1 1 calc R U . . .
C11 C 0.03822(16) 0.73211(7) 0.21506(15) 0.0255(3) Uani 1 1 d . U . . .
C17 C 0.33063(16) 0.44769(8) 0.05928(16) 0.0277(3) Uani 1 1 d . . . . .
H17 H 0.406318 0.438046 -0.003387 0.033 Uiso 1 1 calc R U . . .
C12 C 0.05942(15) 0.60282(7) 0.12857(14) 0.0230(3) Uani 1 1 d . . . . .
H12A H -0.049015 0.594152 0.140614 0.028 Uiso 1 1 calc R U . . .
H12B H 0.061991 0.622998 0.027706 0.028 Uiso 1 1 calc R U . . .
C5 C 0.52251(15) 0.64954(7) 0.43421(15) 0.0231(3) Uani 1 1 d . . . . .
H5 H 0.567459 0.634203 0.530175 0.028 Uiso 1 1 calc R U . . .
C9 C 0.28075(15) 0.60031(7) 0.63278(13) 0.0233(3) Uani 1 1 d . . . . .
H9A H 0.187422 0.606557 0.681074 0.028 Uiso 1 1 calc R U . . .
H9B H 0.363549 0.629539 0.689413 0.028 Uiso 1 1 calc R U . . .
C16 C 0.29587(16) 0.39464(8) 0.15943(15) 0.0274(3) Uani 1 1 d . . . . .
H16 H 0.347181 0.348576 0.165174 0.033 Uiso 1 1 calc R U . . .
C10 C 0.32622(18) 0.51952(8) 0.63757(16) 0.0305(3) Uani 1 1 d . . . . .
H10A H 0.245974 0.490620 0.578888 0.046 Uiso 1 1 calc R U . . .
H10B H 0.339427 0.502271 0.740705 0.046 Uiso 1 1 calc R U . . .
H10C H 0.422541 0.513629 0.596205 0.046 Uiso 1 1 calc R U . . .
H11A H 0.0541(19) 0.7529(9) 0.1205(19) 0.023(4) Uiso 1 1 d . . . . .
H11B H -0.070(2) 0.7242(10) 0.2200(19) 0.030(4) Uiso 1 1 d . . . . .
F1 F 0.09025(12) 0.78276(5) 0.32596(11) 0.0413(3) Uani 1 1 d . U . A 1

loop_
_atom_site_aniso_label
_atom_site_aniso_U_11
_atom_site_aniso_U_22
_atom_site_aniso_U_33
_atom_site_aniso_U_23
_atom_site_aniso_U_13
_atom_site_aniso_U_12
O1 0.0215(5) 0.0323(5) 0.0283(5) 0.0031(4) 0.0076(4) -0.0007(4)
N1 0.0196(5) 0.0219(5) 0.0181(5) 0.0021(4) 0.0034(4) 0.0009(4)
C1 0.0210(6) 0.0184(5) 0.0204(5) -0.0005(4) 0.0040(4) 0.0008(4)
C4 0.0199(6) 0.0164(5) 0.0198(5) -0.0010(4) 0.0038(4) 0.0005(4)
C13 0.0212(6) 0.0213(6) 0.0185(5) -0.0020(4) -0.0017(4) -0.0032(4)
C3 0.0196(5) 0.0165(5) 0.0200(6) -0.0006(4) 0.0027(4) 0.0004(4)
C2 0.0185(5) 0.0196(6) 0.0189(5) 0.0017(4) 0.0021(4) 0.0006(4)
C8 0.0255(6) 0.0212(6) 0.0227(6) 0.0022(5) 0.0052(5) 0.0001(5)
C14 0.0235(6) 0.0252(6) 0.0223(6) -0.0007(5) 0.0034(5) -0.0050(5)
C6 0.0186(6) 0.0248(6) 0.0372(7) -0.0013(5) 0.0044(5) -0.0007(5)
C7 0.0251(6) 0.0232(6) 0.0325(7) 0.0016(5) 0.0117(5) -0.0018(5)
C18 0.0289(7) 0.0254(6) 0.0207(6) -0.0001(5) 0.0048(5) -0.0041(5)
C15 0.0294(7) 0.0242(6) 0.0235(6) 0.0030(5) -0.0005(5) -0.0054(5)
C11 0.0244(6) 0.0245(6) 0.0277(6) 0.0046(5) 0.0033(5) 0.0048(5)
C17 0.0278(7) 0.0286(7) 0.0273(6) -0.0037(5) 0.0058(5) -0.0008(5)
C12 0.0219(6) 0.0247(6) 0.0209(6) -0.0001(5) -0.0027(4) -0.0004(5)
C5 0.0207(6) 0.0228(6) 0.0250(6) -0.0009(5) -0.0001(5) 0.0008(5)
C9 0.0288(6) 0.0243(6) 0.0168(5) 0.0015(4) 0.0036(5) 0.0025(5)
C16 0.0281(6) 0.0235(6) 0.0289(7) -0.0017(5) -0.0022(5) 0.0011(5)
C10 0.0416(8) 0.0262(7) 0.0242(6) 0.0051(5) 0.0066(6) 0.0068(6)
F1 0.0510(6) 0.0306(5) 0.0423(5) -0.0035(4) 0.0060(4) 0.0059(4)

loop_
_atom_type_symbol
_atom_type_description
_atom_type_scat_dispersion_real
_atom_type_scat_dispersion_imag
_atom_type_scat_source
C C 0.0033 0.0016 'International Tables Vol C Tables 4.2.6.8 and 6.1.1.4'
H H 0.0000 0.0000 'International Tables Vol C Tables 4.2.6.8 and 6.1.1.4'
F F 0.0171 0.0103 'International Tables Vol C Tables 4.2.6.8 and 6.1.1.4'
N N 0.0061 0.0033 'International Tables Vol C Tables 4.2.6.8 and 6.1.1.4'
O O 0.0106 0.0060 'International Tables Vol C Tables 4.2.6.8 and 6.1.1.4'

loop_
_geom_angle_atom_site_label_1
_geom_angle_atom_site_label_2
_geom_angle_atom_site_label_3
_geom_angle
_geom_angle_site_symmetry_1
_geom_angle_site_symmetry_3
_geom_angle_publ_flag
C1 N1 C4 111.00(10) . . ?
C1 N1 C9 123.81(11) . . ?
C4 N1 C9 125.13(10) . . ?
O1 C1 N1 125.74(12) . . ?
O1 C1 C2 125.81(11) . . ?
N1 C1 C2 108.45(10) . . ?
C3 C4 N1 109.73(10) . . ?
C5 C4 N1 128.12(11) . . ?
C5 C4 C3 122.15(11) . . ?
C14 C13 C12 121.17(12) . . ?
C18 C13 C14 118.39(12) . . ?
C18 C13 C12 120.43(11) . . ?
C4 C3 C2 108.58(10) . . ?
C8 C3 C4 119.87(11) . . ?
C8 C3 C2 131.55(11) . . ?
C1 C2 C12 109.82(10) . . ?
C3 C2 C1 102.19(9) . . ?
C3 C2 C11 113.35(10) . . ?
C3 C2 C12 113.82(10) . . ?
C11 C2 C1 108.76(10) . . ?
C11 C2 C12 108.63(10) . . ?
C3 C8 H8 120.7 . . ?
C3 C8 C7 118.63(12) . . ?
C7 C8 H8 120.7 . . ?
C13 C14 H14 119.6 . . ?
C15 C14 C13 120.89(12) . . ?
C15 C14 H14 119.6 . . ?
C7 C6 H6 119.4 . . ?
C7 C6 C5 121.20(12) . . ?
C5 C6 H6 119.4 . . ?
C8 C7 H7 119.6 . . ?
C6 C7 C8 120.70(12) . . ?
C6 C7 H7 119.6 . . ?
C13 C18 H18 119.6 . . ?
C17 C18 C13 120.89(12) . . ?
C17 C18 H18 119.6 . . ?
C14 C15 H15 120.0 . . ?
C16 C15 C14 120.10(12) . . ?
C16 C15 H15 120.0 . . ?
C2 C11 H11A 110.9(10) . . ?
C2 C11 H11B 110.5(11) . . ?
H11A C11 H11B 111.1(15) . . ?
F1 C11 C2 108.96(11) . . ?
F1 C11 H11A 108.1(10) . . ?
F1 C11 H11B 107.1(11) . . ?
C18 C17 H17 119.9 . . ?
C16 C17 C18 120.11(13) . . ?
C16 C17 H17 119.9 . . ?
C13 C12 C2 113.85(10) . . ?
C13 C12 H12A 108.8 . . ?
C13 C12 H12B 108.8 . . ?
C2 C12 H12A 108.8 . . ?
C2 C12 H12B 108.8 . . ?
H12A C12 H12B 107.7 . . ?
C4 C5 C6 117.44(12) . . ?
C4 C5 H5 121.3 . . ?
C6 C5 H5 121.3 . . ?
N1 C9 H9A 109.3 . . ?
N1 C9 H9B 109.3 . . ?
N1 C9 C10 111.81(10) . . ?
H9A C9 H9B 107.9 . . ?
C10 C9 H9A 109.3 . . ?
C10 C9 H9B 109.3 . . ?
C15 C16 H16 120.2 . . ?
C17 C16 C15 119.61(13) . . ?
C17 C16 H16 120.2 . . ?
C9 C10 H10A 109.5 . . ?
C9 C10 H10B 109.5 . . ?
C9 C10 H10C 109.5 . . ?
H10A C10 H10B 109.5 . . ?
H10A C10 H10C 109.5 . . ?
H10B C10 H10C 109.5 . . ?

loop_
_geom_bond_atom_site_label_1
_geom_bond_atom_site_label_2
_geom_bond_distance
_geom_bond_site_symmetry_2
_geom_bond_publ_flag
O1 C1 1.2207(16) . ?
N1 C1 1.3636(16) . ?
N1 C4 1.4090(15) . ?
N1 C9 1.4583(15) . ?
C1 C2 1.5392(17) . ?
C4 C3 1.3989(17) . ?
C4 C5 1.3830(17) . ?
C13 C14 1.3944(18) . ?
C13 C18 1.3938(18) . ?
C13 C12 1.5090(18) . ?
C3 C2 1.5068(16) . ?
C3 C8 1.3809(17) . ?
C2 C11 1.5197(17) . ?
C2 C12 1.5496(17) . ?
C8 H8 0.9500 . ?
C8 C7 1.4014(19) . ?
C14 H14 0.9500 . ?
C14 C15 1.3915(19) . ?
C6 H6 0.9500 . ?
C6 C7 1.385(2) . ?
C6 C5 1.3942(19) . ?
C7 H7 0.9500 . ?
C18 H18 0.9500 . ?
C18 C17 1.3917(19) . ?
C15 H15 0.9500 . ?
C15 C16 1.388(2) . ?
C11 H11A 0.965(17) . ?
C11 H11B 0.970(18) . ?
C11 F1 1.3964(17) . ?
C17 H17 0.9500 . ?
C17 C16 1.388(2) . ?
C12 H12A 0.9900 . ?
C12 H12B 0.9900 . ?
C5 H5 0.9500 . ?
C9 H9A 0.9900 . ?
C9 H9B 0.9900 . ?
C9 C10 1.5216(19) . ?
C16 H16 0.9500 . ?
C10 H10A 0.9800 . ?
C10 H10B 0.9800 . ?
C10 H10C 0.9800 . ?

loop_
_geom_torsion_atom_site_label_1
_geom_torsion_atom_site_label_2
_geom_torsion_atom_site_label_3
_geom_torsion_atom_site_label_4
_geom_torsion
_geom_torsion_site_symmetry_1
_geom_torsion_site_symmetry_2
_geom_torsion_site_symmetry_3
_geom_torsion_site_symmetry_4
_geom_torsion_publ_flag
O1 C1 C2 C3 177.66(12) . . . . ?
O1 C1 C2 C11 57.56(16) . . . . ?
O1 C1 C2 C12 -61.20(16) . . . . ?
N1 C1 C2 C3 -1.70(13) . . . . ?
N1 C1 C2 C11 -121.80(11) . . . . ?
N1 C1 C2 C12 119.44(11) . . . . ?
N1 C4 C3 C2 -2.10(13) . . . . ?
N1 C4 C3 C8 178.45(11) . . . . ?
N1 C4 C5 C6 -178.89(12) . . . . ?
C1 N1 C4 C3 0.98(14) . . . . ?
C1 N1 C4 C5 -179.46(12) . . . . ?
C1 N1 C9 C10 97.82(15) . . . . ?
C1 C2 C11 F1 55.86(13) . . . . ?
C1 C2 C12 C13 -64.03(13) . . . . ?
C4 N1 C1 O1 -178.82(12) . . . . ?
C4 N1 C1 C2 0.54(14) . . . . ?
C4 N1 C9 C10 -79.06(15) . . . . ?
C4 C3 C2 C1 2.27(12) . . . . ?
C4 C3 C2 C11 119.11(11) . . . . ?
C4 C3 C2 C12 -116.07(11) . . . . ?
C4 C3 C8 C7 0.68(18) . . . . ?
C13 C14 C15 C16 0.11(19) . . . . ?
C13 C18 C17 C16 -0.2(2) . . . . ?
C3 C4 C5 C6 0.62(19) . . . . ?
C3 C2 C11 F1 -57.06(14) . . . . ?
C3 C2 C12 C13 49.83(14) . . . . ?
C3 C8 C7 C6 0.2(2) . . . . ?
C2 C3 C8 C7 -178.62(12) . . . . ?
C8 C3 C2 C1 -178.37(13) . . . . ?
C8 C3 C2 C11 -61.53(18) . . . . ?
C8 C3 C2 C12 63.29(17) . . . . ?
C14 C13 C18 C17 0.71(19) . . . . ?
C14 C13 C12 C2 83.69(15) . . . . ?
C14 C15 C16 C17 0.4(2) . . . . ?
C7 C6 C5 C4 0.3(2) . . . . ?
C18 C13 C14 C15 -0.65(19) . . . . ?
C18 C13 C12 C2 -96.73(14) . . . . ?
C18 C17 C16 C15 -0.3(2) . . . . ?
C11 C2 C12 C13 177.14(11) . . . . ?
C12 C13 C14 C15 178.93(11) . . . . ?
C12 C13 C18 C17 -178.87(12) . . . . ?
C12 C2 C11 F1 175.36(10) . . . . ?
C5 C4 C3 C2 178.31(11) . . . . ?
C5 C4 C3 C8 -1.14(18) . . . . ?
C5 C6 C7 C8 -0.8(2) . . . . ?
C9 N1 C1 O1 3.9(2) . . . . ?
C9 N1 C1 C2 -176.73(11) . . . . ?
C9 N1 C4 C3 178.21(11) . . . . ?
C9 N1 C4 C5 -2.2(2) . . . . ?
